data_7238236
loop_
_publ_author_name
'Li, Jing'
'Ji, Chang-Chun'
'Lu, Zhen-Zhong'
'Wang, Tian-Wei'
'Song, You'
'Li, Yi-Zhi'
'Zheng, He-Gen'
'Guo, Zijian'
'Batten, Stuart R.'

_publ_section_title
;
 Organic--inorganic hybrid coordination polymers based on the 5-oxyacetate
 isophthalic acid (H3OABDC) ligand: syntheses, structures, magnetic and
 luminescent properties
;
_journal_issue 12
_journal_name_full CrystEngComm
_journal_page_first 4424
_journal_paper_doi 10.1039/c002090g
_journal_volume 12
_journal_year 2010
_chemical_formula_moiety 'C10 H15 Dy O12, 2(H2 O)'
_chemical_formula_sum 'C10 H19 Dy O14'
_chemical_formula_weight 525.75
_space_group_IT_number 14
_space_group_name_Hall '-P 2ybc'
_space_group_name_H-M_alt 'P 1 21/c 1'
_symmetry_cell_setting monoclinic
_symmetry_space_group_name_Hall '-P 2ybc'
_symmetry_space_group_name_H-M 'P 1 21/c 1'
_atom_sites_solution_hydrogens geom
_atom_sites_solution_primary direct
_atom_sites_solution_secondary difmap
_audit_creation_method SHELXL-97
_cell_angle_alpha 90.00
_cell_angle_beta 100.193(2)
_cell_angle_gamma 90.00
_cell_formula_units_Z 4
_cell_length_a 8.5537(9)
_cell_length_b 10.7371(11)
_cell_length_c 18.0139(18)
_cell_measurement_reflns_used 4625
_cell_measurement_temperature 293(2)
_cell_measurement_theta_max 28.04
_cell_measurement_theta_min 2.22
_cell_volume 1628.3(3)
_computing_cell_refinement 'SMART (Bruker, 2000)'
_computing_data_collection 'SMART (Bruker, 2000)'
_computing_data_reduction 'SAINT (Bruker, 2000)'
_computing_molecular_graphics SHELXTL
_computing_publication_material SHELXTL
_computing_structure_refinement SHELXTL
_computing_structure_solution 'SHELXTL (Bruker, 2000)'
_diffrn_ambient_temperature 293(2)
_diffrn_measured_fraction_theta_full 0.998
_diffrn_measured_fraction_theta_max 0.998
_diffrn_measurement_device_type 'CCD area detector'
_diffrn_measurement_method 'phi and omega scans'
_diffrn_radiation_monochromator graphite
_diffrn_radiation_source 'fine-focus sealed tube'
_diffrn_radiation_type MoK\a
_diffrn_radiation_wavelength 0.71073
_diffrn_reflns_av_R_equivalents 0.0812
_diffrn_reflns_av_sigmaI/netI 0.0678
_diffrn_reflns_limit_h_max 10
_diffrn_reflns_limit_h_min -10
_diffrn_reflns_limit_k_max 11
_diffrn_reflns_limit_k_min -13
_diffrn_reflns_limit_l_max 18
_diffrn_reflns_limit_l_min -22
_diffrn_reflns_number 8499
_diffrn_reflns_theta_full 26.00
_diffrn_reflns_theta_max 26.00
_diffrn_reflns_theta_min 2.22
_exptl_absorpt_coefficient_mu 4.663
_exptl_absorpt_correction_T_max 0.327
_exptl_absorpt_correction_T_min 0.257
_exptl_absorpt_correction_type multi-scan
_exptl_absorpt_process_details 'SADABS; Bruker, 2000'
_exptl_crystal_colour colorless
_exptl_crystal_density_diffrn 2.145
_exptl_crystal_density_method 'not measured'
_exptl_crystal_description block
_exptl_crystal_F_000 1028
_exptl_crystal_size_max 0.3
_exptl_crystal_size_mid 0.26
_exptl_crystal_size_min 0.24
_refine_diff_density_max 1.324
_refine_diff_density_min -2.241
_refine_diff_density_rms 0.162
_refine_ls_extinction_method none
_refine_ls_goodness_of_fit_ref 1.015
_refine_ls_hydrogen_treatment constr
_refine_ls_matrix_type full
_refine_ls_number_parameters 226
_refine_ls_number_reflns 3194
_refine_ls_number_restraints 0
_refine_ls_restrained_S_all 1.015
_refine_ls_R_factor_all 0.0341
_refine_ls_R_factor_gt 0.0296
_refine_ls_shift/su_max 0.000
_refine_ls_shift/su_mean 0.000
_refine_ls_structure_factor_coef Fsqd
_refine_ls_weighting_details 'calc w=1/[\s^2^(Fo^2^)+(0.0317P)^2^+0.0000P] where P=(Fo^2^+2Fc^2^)/3'
_refine_ls_weighting_scheme calc
_refine_ls_wR_factor_gt 0.0726
_refine_ls_wR_factor_ref 0.0737
_reflns_number_gt 2768
_reflns_number_total 3194
_reflns_threshold_expression >2sigma(I)
_cod_data_source_file c002090g.txt
_cod_data_source_block 81108am
_cod_depositor_comments
;
The following automatic conversions were performed:

data item '_symmetry_cell_setting' value 'Monoclinic' was changed to
'monoclinic' in accordance with the
/home/saulius/struct/COD-crude-data/automatic-downloads/DataCite-retrospective/RSC/depositions/lib/dictionaries/cif_core.dic
dictionary named 'cif_core.dic' version 2.4.2 last updated on
2011-04-26.

Automatic conversion script
Id: cif_fix_values 6909 2019-04-08 15:41:33Z antanas 
;
_cod_original_sg_symbol_H-M 'P 21/c'
_cod_database_code 7238236

loop_
_symmetry_equiv_pos_as_xyz
'x, y, z'
'-x, y+1/2, -z+1/2'
'-x, -y, -z'
'x, -y-1/2, z-1/2'

loop_
_atom_site_label
_atom_site_type_symbol
_atom_site_fract_x
_atom_site_fract_y
_atom_site_fract_z
_atom_site_U_iso_or_equiv
_atom_site_adp_type
_atom_site_occupancy
_atom_site_symmetry_multiplicity
_atom_site_calc_flag
_atom_site_refinement_flags
O1 O 0.0970(3) 0.6721(3) 0.42067(17) 0.0225(7) Uani 1 1 d .
C9 C -0.5039(5) 1.2671(5) 0.4348(3) 0.0270(11) Uani 1 1 d .
O4 O -0.5625(4) 1.3471(3) 0.47375(19) 0.0335(8) Uani 1 1 d .
C8 C -0.4101(5) 1.1670(4) 0.4811(3) 0.0235(10) Uani 1 1 d .
H8A H -0.3103 1.2013 0.5069 0.028 Uiso 1 1 d R
H8B H -0.4687 1.1366 0.5188 0.028 Uiso 1 1 d R
O2 O -0.0846(3) 0.7219(3) 0.32408(17) 0.0235(7) Uani 1 1 d .
C1 C -0.0286(5) 0.7297(4) 0.3936(2) 0.0174(9) Uani 1 1 d .
C7 C -0.2197(5) 0.8960(4) 0.4173(3) 0.0212(10) Uani 1 1 d .
H7 H -0.2623 0.8975 0.3661 0.025 Uiso 1 1 d R
O5 O -0.3791(4) 1.0668(3) 0.43364(19) 0.0295(8) Uani 1 1 d .
Dy1 Dy 0.15091(2) 0.901809(18) 0.800418(11) 0.01598(9) Uani 1 1 d .
C4 C -0.0978(5) 0.8874(4) 0.5704(3) 0.0181(10) Uani 1 1 d .
O6 O -0.0360(4) 0.9831(3) 0.69223(18) 0.0240(7) Uani 1 1 d .
O8 O 0.2377(4) 1.1091(3) 0.77898(19) 0.0267(8) Uani 1 1 d .
H8C H 0.2968 1.1358 0.8188 0.040 Uiso 1 1 d R
H8E H 0.1572 1.1563 0.7679 0.040 Uiso 1 1 d R
O10 O 0.3800(4) 0.9440(3) 0.89312(18) 0.0264(7) Uani 1 1 d .
H10A H 0.3601 0.9271 0.9366 0.040 Uiso 1 1 d R
H10C H 0.4039 1.0206 0.8912 0.040 Uiso 1 1 d R
O11 O 0.2420(4) 0.6883(3) 0.81718(18) 0.0280(8) Uani 1 1 d .
H11B H 0.1623 0.6399 0.8124 0.042 Uiso 1 1 d R
H11C H 0.2978 0.6708 0.7839 0.042 Uiso 1 1 d R
C10 C -0.0236(5) 0.8887(4) 0.6522(2) 0.0166(9) Uani 1 1 d .
C2 C -0.1027(5) 0.8095(4) 0.4459(2) 0.0183(9) Uani 1 1 d .
C3 C -0.0432(5) 0.8055(4) 0.5222(2) 0.0188(9) Uani 1 1 d .
H2 H 0.0338 0.7471 0.5412 0.023 Uiso 1 1 d R
O12 O 0.3728(4) 0.8811(3) 0.7363(2) 0.0340(9) Uani 1 1 d .
H12B H 0.3652 0.8129 0.7120 0.051 Uiso 1 1 d R
H12C H 0.3729 0.9415 0.7058 0.051 Uiso 1 1 d R
O9 O -0.0076(4) 1.0468(3) 0.8553(2) 0.0370(9) Uani 1 1 d .
H9B H -0.0122 1.1152 0.8313 0.055 Uiso 1 1 d R
H9C H -0.1008 1.0174 0.8526 0.055 Uiso 1 1 d R
C5 C -0.2104(5) 0.9761(4) 0.5425(3) 0.0218(10) Uani 1 1 d .
H5 H -0.2467 1.0318 0.5751 0.026 Uiso 1 1 d R
C6 C -0.2705(5) 0.9798(4) 0.4660(3) 0.0196(9) Uani 1 1 d .
O14 O 0.2041(4) -0.0063(4) 0.0428(2) 0.0427(9) Uani 1 1 d .
H14A H 0.2503 0.0552 0.0263 0.064 Uiso 1 1 d R
H14C H 0.1445 -0.0422 0.0063 0.064 Uiso 1 1 d R
O13 O 0.3744(5) 0.9564(5) 0.2163(3) 0.0684(15) Uani 1 1 d .
H13A H 0.3518 0.9585 0.1684 0.103 Uiso 1 1 d R
H13B H 0.3829 1.0303 0.2335 0.103 Uiso 1 1 d R
O3 O -0.5179(4) 1.2663(3) 0.36497(19) 0.0417(10) Uani 1 1 d .
O7 O 0.0553(3) 0.7958(3) 0.68071(17) 0.0229(7) Uani 1 1 d .

loop_
_atom_site_aniso_label
_atom_site_aniso_U_11
_atom_site_aniso_U_22
_atom_site_aniso_U_33
_atom_site_aniso_U_23
_atom_site_aniso_U_13
_atom_site_aniso_U_12
O1 0.0226(16) 0.0230(18) 0.0204(17) -0.0023(14) -0.0004(13) 0.0085(13)
C9 0.022(2) 0.026(3) 0.031(3) 0.000(2) -0.003(2) 0.005(2)
O4 0.0384(19) 0.0265(19) 0.034(2) -0.0029(17) 0.0011(16) 0.0143(16)
C8 0.022(2) 0.023(3) 0.025(3) -0.003(2) 0.0021(19) 0.0050(19)
O2 0.0295(17) 0.0240(18) 0.0157(17) -0.0025(14) -0.0003(13) 0.0062(14)
C1 0.019(2) 0.013(2) 0.020(2) -0.0008(18) 0.0041(18) -0.0029(17)
C7 0.022(2) 0.025(3) 0.016(2) 0.0002(19) 0.0019(18) 0.0024(19)
O5 0.0343(18) 0.0288(19) 0.0218(18) -0.0057(15) -0.0049(15) 0.0168(15)
Dy1 0.01769(13) 0.01553(13) 0.01397(13) 0.00054(8) 0.00076(8) -0.00177(8)
C4 0.018(2) 0.020(2) 0.015(2) 0.0000(18) -0.0023(18) -0.0027(18)
O6 0.0308(17) 0.0202(17) 0.0191(17) -0.0041(14) -0.0004(13) 0.0060(14)
O8 0.0266(17) 0.0234(18) 0.027(2) 0.0049(14) -0.0038(14) -0.0028(13)
O10 0.0293(17) 0.0251(18) 0.0228(18) 0.0054(15) -0.0006(14) -0.0094(14)
O11 0.0330(18) 0.0221(18) 0.0308(19) 0.0036(15) 0.0109(14) 0.0029(15)
C10 0.018(2) 0.020(2) 0.011(2) 0.0008(18) 0.0006(17) -0.0034(18)
C2 0.020(2) 0.017(2) 0.018(2) -0.0020(19) 0.0031(17) -0.0008(18)
C3 0.018(2) 0.017(2) 0.021(2) 0.0025(19) 0.0028(17) 0.0047(18)
O12 0.039(2) 0.030(2) 0.037(2) -0.0066(16) 0.0180(16) -0.0093(16)
O9 0.053(2) 0.0212(19) 0.042(2) 0.0060(17) 0.0238(18) 0.0053(17)
C5 0.024(2) 0.020(2) 0.021(2) -0.002(2) 0.0011(19) 0.0067(19)
C6 0.021(2) 0.018(2) 0.019(2) 0.0004(19) 0.0015(18) 0.0037(19)
O14 0.047(2) 0.048(2) 0.037(2) -0.0071(19) 0.0179(17) -0.0116(19)
O13 0.057(3) 0.103(4) 0.046(3) -0.004(3) 0.009(2) -0.043(3)
O3 0.063(2) 0.035(2) 0.022(2) 0.0020(16) -0.0042(18) 0.0227(19)
O7 0.0286(16) 0.0179(16) 0.0191(17) -0.0004(14) -0.0039(13) 0.0059(14)

loop_
_atom_type_symbol
_atom_type_description
_atom_type_scat_dispersion_real
_atom_type_scat_dispersion_imag
_atom_type_scat_source
C C 0.0033 0.0016 'International Tables Vol C Tables 4.2.6.8 and 6.1.1.4'
H H 0.0000 0.0000 'International Tables Vol C Tables 4.2.6.8 and 6.1.1.4'
O O 0.0106 0.0060 'International Tables Vol C Tables 4.2.6.8 and 6.1.1.4'
Dy Dy -0.1892 4.4098 'International Tables Vol C Tables 4.2.6.8 and 6.1.1.4'

loop_
_geom_angle_atom_site_label_1
_geom_angle_atom_site_label_2
_geom_angle_atom_site_label_3
_geom_angle
_geom_angle_site_symmetry_1
_geom_angle_site_symmetry_3
C1 O1 Dy1 95.6(2) . 4_575
O3 C9 O4 126.0(4) . .
O3 C9 C8 120.2(4) . .
O4 C9 C8 113.7(4) . .
O5 C8 C9 110.1(4) . .
O5 C8 H8A 109.5 . .
C9 C8 H8A 109.4 . .
O5 C8 H8B 109.8 . .
C9 C8 H8B 109.8 . .
H8A C8 H8B 108.1 . .
C1 O2 Dy1 91.6(2) . 4_575
O1 C1 O2 120.0(4) . .
O1 C1 C2 117.7(4) . .
O2 C1 C2 122.3(4) . .
O1 C1 Dy1 58.2(2) . 4_575
O2 C1 Dy1 62.0(2) . 4_575
C2 C1 Dy1 172.1(3) . 4_575
C6 C7 C2 119.0(4) . .
C6 C7 H7 120.5 . .
C2 C7 H7 120.5 . .
C6 O5 C8 116.3(3) . .
O10 Dy1 O9 92.45(12) . .
O10 Dy1 O8 72.36(11) . .
O9 Dy1 O8 71.14(12) . .
O10 Dy1 O12 74.48(12) . .
O9 Dy1 O12 144.50(12) . .
O8 Dy1 O12 73.45(12) . .
O10 Dy1 O11 83.46(11) . .
O9 Dy1 O11 139.30(12) . .
O8 Dy1 O11 142.75(11) . .
O12 Dy1 O11 73.02(11) . .
O10 Dy1 O1 72.49(10) . 4_576
O9 Dy1 O1 68.45(12) . 4_576
O8 Dy1 O1 124.08(11) . 4_576
O12 Dy1 O1 133.66(12) . 4_576
O11 Dy1 O1 71.75(11) . 4_576
O10 Dy1 O7 144.21(11) . .
O9 Dy1 O7 122.80(11) . .
O8 Dy1 O7 110.75(11) . .
O12 Dy1 O7 72.68(11) . .
O11 Dy1 O7 73.72(10) . .
O1 Dy1 O7 123.21(10) 4_576 .
O10 Dy1 O6 146.01(11) . .
O9 Dy1 O6 76.05(12) . .
O8 Dy1 O6 73.66(11) . .
O12 Dy1 O6 96.35(12) . .
O11 Dy1 O6 125.87(10) . .
O1 Dy1 O6 128.73(10) 4_576 .
O7 Dy1 O6 52.86(10) . .
O10 Dy1 O2 124.51(10) . 4_576
O9 Dy1 O2 75.13(12) . 4_576
O8 Dy1 O2 142.96(11) . 4_576
O12 Dy1 O2 139.37(11) . 4_576
O11 Dy1 O2 74.24(10) . 4_576
O1 Dy1 O2 52.46(9) 4_576 4_576
O7 Dy1 O2 75.56(10) . 4_576
O6 Dy1 O2 83.87(10) . 4_576
O10 Dy1 C1 98.27(12) . 4_576
O9 Dy1 C1 70.98(12) . 4_576
O8 Dy1 C1 140.42(12) . 4_576
O12 Dy1 C1 142.53(12) . 4_576
O11 Dy1 C1 69.62(11) . 4_576
O1 Dy1 C1 26.19(10) 4_576 4_576
O7 Dy1 C1 99.09(12) . 4_576
O6 Dy1 C1 107.56(11) . 4_576
O2 Dy1 C1 26.34(10) 4_576 4_576
C3 C4 C5 120.2(4) . .
C3 C4 C10 119.7(4) . .
C5 C4 C10 119.8(4) . .
C10 O6 Dy1 93.4(2) . .
Dy1 O8 H8C 109.3 . .
Dy1 O8 H8E 109.3 . .
H8C O8 H8E 109.5 . .
Dy1 O10 H10A 109.3 . .
Dy1 O10 H10C 109.2 . .
H10A O10 H10C 109.5 . .
Dy1 O11 H11B 109.4 . .
Dy1 O11 H11C 109.3 . .
H11B O11 H11C 109.5 . .
O6 C10 O7 119.8(4) . .
O6 C10 C4 120.4(4) . .
O7 C10 C4 119.8(4) . .
C3 C2 C7 120.2(4) . .
C3 C2 C1 119.2(4) . .
C7 C2 C1 120.3(4) . .
C4 C3 C2 120.2(4) . .
C4 C3 H2 119.8 . .
C2 C3 H2 120.0 . .
Dy1 O12 H12B 109.4 . .
Dy1 O12 H12C 109.3 . .
H12B O12 H12C 109.5 . .
Dy1 O9 H9B 109.3 . .
Dy1 O9 H9C 109.3 . .
H9B O9 H9C 109.5 . .
C4 C5 C6 119.6(4) . .
C4 C5 H5 120.1 . .
C6 C5 H5 120.3 . .
O5 C6 C7 116.1(4) . .
O5 C6 C5 123.1(4) . .
C7 C6 C5 120.7(4) . .
H14A O14 H14C 109.5 . .
H13A O13 H13B 109.5 . .
C10 O7 Dy1 93.6(2) . .

loop_
_geom_bond_atom_site_label_1
_geom_bond_atom_site_label_2
_geom_bond_distance
_geom_bond_site_symmetry_2
O1 C1 1.261(5) .
O1 Dy1 2.427(3) 4_575
C9 O3 1.242(6) .
C9 O4 1.267(6) .
C9 C8 1.502(6) .
C8 O5 1.427(5) .
C8 H8A 0.9700 .
C8 H8B 0.9701 .
O2 C1 1.262(5) .
O2 Dy1 2.512(3) 4_575
C1 C2 1.495(6) .
C1 Dy1 2.842(4) 4_575
C7 C6 1.380(6) .
C7 C2 1.395(6) .
C7 H7 0.9301 .
O5 C6 1.372(5) .
Dy1 O10 2.382(3) .
Dy1 O9 2.390(3) .
Dy1 O8 2.399(3) .
Dy1 O12 2.401(3) .
Dy1 O11 2.423(3) .
Dy1 O1 2.427(3) 4_576
Dy1 O7 2.448(3) .
Dy1 O6 2.452(3) .
Dy1 O2 2.512(3) 4_576
Dy1 C1 2.842(4) 4_576
C4 C3 1.375(6) .
C4 C5 1.383(6) .
C4 C10 1.499(6) .
O6 C10 1.260(5) .
O8 H8C 0.8501 .
O8 H8E 0.8499 .
O10 H10A 0.8499 .
O10 H10C 0.8500 .
O11 H11B 0.8501 .
O11 H11C 0.8500 .
C10 O7 1.261(5) .
C2 C3 1.379(6) .
C3 H2 0.9299 .
O12 H12B 0.8500 .
O12 H12C 0.8500 .
O9 H9B 0.8501 .
O9 H9C 0.8500 .
C5 C6 1.384(6) .
C5 H5 0.9300 .
O14 H14A 0.8500 .
O14 H14C 0.8500 .
O13 H13A 0.8500 .
O13 H13B 0.8500 .

loop_
_geom_hbond_atom_site_label_D
_geom_hbond_atom_site_label_H
_geom_hbond_atom_site_label_A
_geom_hbond_distance_DH
_geom_hbond_distance_HA
_geom_hbond_distance_DA
_geom_hbond_angle_DHA
_geom_hbond_site_symmetry_A
O13 H13B O12 0.85 2.27 2.792(5) 119.6 3_676
O13 H13A O14 0.85 2.42 3.231(6) 160.2 1_565
O14 H14C O1 0.85 2.07 2.853(5) 153.6 4_565
O14 H14A O4 0.85 2.26 3.056(5) 156.4 4_675
O9 H9C O13 0.85 2.46 3.174(5) 141.6 3_576
O9 H9C O14 0.85 2.22 2.733(5) 118.8 3_566
O9 H9B O7 0.85 1.98 2.764(5) 153.3 2_556
O12 H12C O5 0.85 2.52 3.122(5) 128.2 3_576
O12 H12B O3 0.85 2.23 2.859(5) 130.4 3_576
O11 H11C O13 0.85 2.02 2.780(5) 149.2 4_576
O11 H11B O6 0.85 1.99 2.807(4) 160.0 2_546
O10 H10C O3 0.85 2.45 3.294(5) 170.6 4_686
O10 H10C O4 0.85 2.04 2.670(5) 130.4 4_686
O10 H10A O14 0.85 2.62 3.356(5) 145.7 1_566
O10 H10A O4 0.85 2.31 2.819(4) 118.4 2_546
O8 H8E O7 0.85 2.65 3.387(5) 146.5 2_556
O8 H8E O2 0.85 2.12 2.755(4) 131.7 3_576
O8 H8C O3 0.85 1.96 2.723(4) 148.6 4_686
